data_4133377
loop_
_publ_author_name
'Kong, Richard Y.'
'Crimmin, Mark R.'

_publ_section_title
;
 Carbon Chain Growth by Sequential Reactions of CO and CO<sub>2</sub> with
 [W(CO)<sub>6</sub>] and an Aluminum(I) Reductant.
;
_journal_issue 42
_journal_name_full 'Journal of the American Chemical Society'
_journal_page_first 13614
_journal_page_last 13617
_journal_paper_doi 10.1021/jacs.8b09761
_journal_volume 140
_journal_year 2018
_chemical_formula_moiety 'C67 H82 Al2 N4 O9 W, C7 H8'
_chemical_formula_sum 'C74 H90 Al2 N4 O9 W'
_chemical_formula_weight 1417.30
_space_group_crystal_system monoclinic
_space_group_IT_number 14
_space_group_name_Hall '-P 2ybc'
_space_group_name_H-M_alt 'P 1 21/c 1'
_atom_sites_solution_hydrogens geom
_atom_sites_solution_primary direct
_audit_creation_date 2018-06-06
_audit_creation_method
;
Olex2 1.2
(compiled 2018.05.29 svn.r3508 for OlexSys, GUI svn.r5506)
;
_cell_angle_alpha 90
_cell_angle_beta 92.4806(14)
_cell_angle_gamma 90
_cell_formula_units_Z 4
_cell_length_a 15.3318(3)
_cell_length_b 21.4894(3)
_cell_length_c 21.5498(3)
_cell_measurement_reflns_used 7947
_cell_measurement_temperature 173.00(14)
_cell_measurement_theta_max 73.5810
_cell_measurement_theta_min 4.0060
_cell_volume 7093.4(2)
_computing_cell_refinement 'CrysAlisPro 1.171.38.46 (Rigaku OD, 2015)'
_computing_data_collection 'CrysAlisPro 1.171.38.46 (Rigaku OD, 2015)'
_computing_data_reduction 'CrysAlisPro 1.171.38.46 (Rigaku OD, 2015)'
_computing_molecular_graphics 'Olex2 (Dolomanov et al., 2009)'
_computing_publication_material 'Olex2 (Dolomanov et al., 2009)'
_computing_structure_refinement 'ShelXL (Sheldrick, 2015)'
_computing_structure_solution 'ShelXS (Sheldrick, 2008)'
_diffrn_ambient_environment N~2~
_diffrn_ambient_temperature 173.00(14)
_diffrn_detector 'CCD plate'
_diffrn_detector_area_resol_mean 10.4115
_diffrn_detector_type Atlas
_diffrn_measured_fraction_theta_full 0.988
_diffrn_measured_fraction_theta_max 0.955
_diffrn_measurement_details
;
List of Runs (angles in degrees, time in seconds):

  # Type    Start    End  Width  t~exp~   \w     \q     \k     \f   Frames
--------------------------------------------------------------------------
  1  \w    -51.00  31.00   1.00    2.42    --  -41.86  57.00-120.00   82
  2  \w    -60.00  26.00   1.00    2.42    --  -41.86  38.00 150.00   86
  3  \w     79.00 175.00   1.00    8.89    --  106.38  61.00-150.00   96
  4  \w     46.00 135.00   1.00    8.89    --  106.38 -30.00  30.00   89
  5  \w     34.00 116.00   1.00    8.89    --  106.38-125.00 -60.00   82
  6  \w     26.00 109.00   1.00    8.89    --  106.38 -95.00 -30.00   83
;
_diffrn_measurement_device 'four-circle diffractometer'
_diffrn_measurement_device_type 'Xcalibur, Atlas, Ultra'
_diffrn_measurement_method '\w scans'
_diffrn_orient_matrix_type 'CrysAlisPro convention (1999,Acta A55,543-557)'
_diffrn_orient_matrix_UB_11 -0.0955917000
_diffrn_orient_matrix_UB_12 -0.0218268000
_diffrn_orient_matrix_UB_13 0.0004006000
_diffrn_orient_matrix_UB_21 -0.0246509000
_diffrn_orient_matrix_UB_22 0.0470591000
_diffrn_orient_matrix_UB_23 -0.0517992000
_diffrn_orient_matrix_UB_31 0.0186888000
_diffrn_orient_matrix_UB_32 -0.0494718000
_diffrn_orient_matrix_UB_33 -0.0494820000
_diffrn_radiation_monochromator mirror
_diffrn_radiation_probe x-ray
_diffrn_radiation_type CuK\a
_diffrn_radiation_wavelength 1.54184
_diffrn_reflns_av_R_equivalents 0.0418
_diffrn_reflns_av_unetI/netI 0.0651
_diffrn_reflns_Laue_measured_fraction_full 0.988
_diffrn_reflns_Laue_measured_fraction_max 0.955
_diffrn_reflns_limit_h_max 17
_diffrn_reflns_limit_h_min -18
_diffrn_reflns_limit_k_max 17
_diffrn_reflns_limit_k_min -26
_diffrn_reflns_limit_l_max 17
_diffrn_reflns_limit_l_min -25
_diffrn_reflns_number 23112
_diffrn_reflns_point_group_measured_fraction_full 0.988
_diffrn_reflns_point_group_measured_fraction_max 0.955
_diffrn_reflns_theta_full 67.684
_diffrn_reflns_theta_max 73.707
_diffrn_reflns_theta_min 3.544
_diffrn_source 'fine-focus sealed X-ray tube'
_diffrn_source_type 'Enhance Ultra (Cu) X-ray Source'
_exptl_absorpt_coefficient_mu 3.715
_exptl_absorpt_correction_T_max 0.848
_exptl_absorpt_correction_T_min 0.354
_exptl_absorpt_correction_type analytical
_exptl_absorpt_process_details
;
CrysAlisPro 1.171.38.46 (Rigaku Oxford Diffraction, 2015)
Analytical numeric absorption correction using a multifaceted crystal
			model based on expressions derived by R.C. Clark & J.S. Reid.
(Clark, R. C. & Reid, J. S. (1995). Acta Cryst. A51, 887-897)
Empirical absorption correction using spherical harmonics,
 implemented in SCALE3 ABSPACK scaling algorithm.
;
_exptl_crystal_colour violet
_exptl_crystal_colour_primary violet
_exptl_crystal_density_diffrn 1.327
_exptl_crystal_description plate
_exptl_crystal_F_000 2936
_exptl_crystal_size_max 0.378
_exptl_crystal_size_mid 0.186
_exptl_crystal_size_min 0.045
_refine_diff_density_max 1.274
_refine_diff_density_min -1.492
_refine_diff_density_rms 0.091
_refine_ls_extinction_method none
_refine_ls_goodness_of_fit_ref 1.000
_refine_ls_hydrogen_treatment constr
_refine_ls_matrix_type full
_refine_ls_number_parameters 838
_refine_ls_number_reflns 13687
_refine_ls_number_restraints 48
_refine_ls_restrained_S_all 0.998
_refine_ls_R_factor_all 0.0610
_refine_ls_R_factor_gt 0.0422
_refine_ls_shift/su_max 0.002
_refine_ls_shift/su_mean 0.000
_refine_ls_structure_factor_coef Fsqd
_refine_ls_weighting_details 'w=1/[\s^2^(Fo^2^)+(0.0555P)^2^] where P=(Fo^2^+2Fc^2^)/3'
_refine_ls_weighting_scheme calc
_refine_ls_wR_factor_gt 0.1017
_refine_ls_wR_factor_ref 0.1149
_reflns_Friedel_coverage 0.000
_reflns_number_gt 10456
_reflns_number_total 13687
_reflns_threshold_expression 'I > 2\s(I)'
_cod_data_source_file ja8b09761_si_002.cif
_cod_data_source_block 3
_cod_original_cell_volume 7093.40(18)
_cod_database_code 4133377
_shelx_shelxl_version_number 2016/6
_publ_section_exptl
;
Any special experimental details
;
_chemical_oxdiff_formula 'C125 H164 Al4 N8 O9 W'
_shelx_space_group_comment
;
The symmetry employed for this shelxl refinement is uniquely defined
by the following loop, which should always be used as a source of
symmetry information in preference to the above space-group names.
They are only intended as comments.
;
_reflns_odcompleteness_completeness 98.71
_reflns_odcompleteness_iscentric 1
_reflns_odcompleteness_theta 66.49
_olex2_refinement_description
;
1. Fixed Uiso
 At 1.2 times of:
  All C(H) groups
 At 1.5 times of:
  All C(H,H,H) groups
2. Uiso/Uaniso restraints and constraints
C69 \\sim C71 \\sim C68 \\sim C74 \\sim C73 \\sim C72 \\sim C70 \\sim C168
\\sim C169 \\sim C170 \\sim C171 \\sim C174 \\sim C172 \\sim C173: within 1A
with sigma of 0 and sigma for terminal atoms of 0.01
3. Others
 Sof(C168)=Sof(C169)=Sof(H169)=Sof(C170)=Sof(H170)=Sof(C171)=Sof(H171)=
 Sof(C172)=Sof(H172)=Sof(C173)=Sof(H173)=Sof(C174)=Sof(H17A)=Sof(H17B)=
 Sof(H17C)=1-FVAR(1)
 Sof(C68)=Sof(C69)=Sof(H69)=Sof(C70)=Sof(H70)=Sof(C71)=Sof(H71)=Sof(C72)=
 Sof(H72)=Sof(C73)=Sof(H73)=Sof(C74)=Sof(H74A)=Sof(H74B)=Sof(H74C)=FVAR(1)
4.a Ternary CH refined with riding coordinates:
 C65(H65), C50(H50), C62(H62), C21(H21), C36(H36), C24(H24), C33(H33), C53(H53)
4.b Aromatic/amide H refined with riding coordinates:
 C41(H41), C29(H29), C30(H30), C48(H48), C46(H46), C47(H47), C60(H60),
 C58(H58), C31(H31), C59(H59), C19(H19), C12(H12), C18(H18), C69(H69), C70(H70),
  C71(H71), C72(H72), C73(H73), C17(H17), C169(H169), C170(H170), C171(H171),
 C172(H172), C173(H173)
4.c Fitted hexagon refined as free rotating group:
 C68(C69,C70,C71,C72,C73), C168(C169,C170,C171,C172,C173)
4.d Idealised Me refined as rotating group:
 C10(H10A,H10B,H10C), C43(H43A,H43B,H43C), C67(H67A,H67B,H67C), C66(H66A,H66B,
 H66C), C51(H51A,H51B,H51C), C64(H64A,H64B,H64C), C37(H37A,H37B,H37C), C63(H63A,
 H63B,H63C), C25(H25A,H25B,H25C), C54(H54A,H54B,H54C), C52(H52A,H52B,H52C),
 C26(H26A,H26B,H26C), C55(H55A,H55B,H55C), C14(H14A,H14B,H14C), C23(H23A,H23B,
 H23C), C39(H39A,H39B,H39C), C74(H74A,H74B,H74C), C38(H38A,H38B,H38C), C35(H35A,
 H35B,H35C), C34(H34A,H34B,H34C), C22(H22A,H22B,H22C), C174(H17A,H17B,H17C)
;
_ins_header
;
TITL MRC1835 in P2(1)/c 
REM P2(1)/c (#14 in standard setting)
CELL 1.54184  15.331795  21.489410  21.549840  90.0000  92.4806  90.0000
ZERR    3.00   0.000259   0.000274   0.000307   0.0000   0.0014   0.0000
LATT  1
SYMM -x, y+1/2,-z+1/2 
SFAC C H N O Al W
UNIT 375.00 492.00 24.00 27.00 12.00 3.00
TREF
HKLF 4
END
;
_olex2_submission_special_instructions 'No special instructions were received'
_oxdiff_exptl_absorpt_empirical_details
;
Empirical correction (ABSPACK) includes:
- Absorption correction using spherical harmonics
- Frame scaling
;
_oxdiff_exptl_absorpt_empirical_full_max 1.192
_oxdiff_exptl_absorpt_empirical_full_min 0.813

loop_
_space_group_symop_operation_xyz
'x, y, z'
'-x, y+1/2, -z+1/2'
'-x, -y, -z'
'x, -y-1/2, z-1/2'

loop_
_atom_site_label
_atom_site_type_symbol
_atom_site_fract_x
_atom_site_fract_y
_atom_site_fract_z
_atom_site_U_iso_or_equiv
_atom_site_adp_type
_atom_site_occupancy
_atom_site_site_symmetry_order
_atom_site_calc_flag
_atom_site_refinement_flags_posn
_atom_site_refinement_flags_adp
_atom_site_refinement_flags_occupancy
_atom_site_disorder_assembly
_atom_site_disorder_group
W1 W 0.23188(2) 0.22304(2) 0.32374(2) 0.03107(7) Uani 1 1 d . . . . .
Al1 Al 0.13027(7) 0.42630(5) 0.25637(5) 0.0299(2) Uani 1 1 d . . . . .
Al2 Al 0.46783(7) 0.36657(5) 0.23531(5) 0.0264(2) Uani 1 1 d . . . . .
O1 O 0.15277(17) 0.34852(12) 0.27738(13) 0.0313(6) Uani 1 1 d . . . . .
N3 N 0.5180(2) 0.32653(15) 0.16878(14) 0.0296(6) Uani 1 1 d . . . . .
O2 O 0.23240(19) 0.45224(13) 0.23765(14) 0.0368(6) Uani 1 1 d . . . . .
O3 O 0.38219(17) 0.32333(13) 0.26555(13) 0.0312(6) Uani 1 1 d . . . . .
O5 O 0.2406(3) 0.09539(15) 0.39682(16) 0.0501(8) Uani 1 1 d . . . . .
N4 N 0.5665(2) 0.37303(15) 0.28880(14) 0.0292(6) Uani 1 1 d . . . . .
N1 N 0.0803(2) 0.47272(16) 0.31882(16) 0.0338(7) Uani 1 1 d . . . . .
N2 N 0.0492(2) 0.43946(18) 0.19108(16) 0.0370(7) Uani 1 1 d . . . . .
C20 C 0.0646(3) 0.4257(2) 0.4213(2) 0.0418(10) Uani 1 1 d . . . . .
C10 C -0.0172(4) 0.5553(3) 0.3565(3) 0.0564(13) Uani 1 1 d . . . . .
H10A H 0.028447 0.561117 0.387865 0.085 Uiso 1 1 calc GR . . . .
H10B H -0.066524 0.536008 0.374535 0.085 Uiso 1 1 calc GR . . . .
H10C H -0.034156 0.594893 0.339273 0.085 Uiso 1 1 calc GR . . . .
C43 C 0.7068(3) 0.3329(2) 0.3324(2) 0.0406(9) Uani 1 1 d . . . . .
H43A H 0.731501 0.373943 0.334797 0.061 Uiso 1 1 calc GR . . . .
H43B H 0.750629 0.303848 0.320508 0.061 Uiso 1 1 calc GR . . . .
H43C H 0.686072 0.321404 0.372186 0.061 Uiso 1 1 calc GR . . . .
C44 C 0.4871(3) 0.33604(18) 0.10482(17) 0.0296(8) Uani 1 1 d . . . . .
C41 C 0.6362(3) 0.28872(18) 0.23643(18) 0.0329(8) Uani 1 1 d . . . . .
H41 H 0.675330 0.255965 0.242490 0.040 Uiso 1 1 calc R . . . .
O8 O 0.2069(3) 0.14500(18) 0.19923(16) 0.0566(9) Uani 1 1 d . . . . .
C67 C 0.5635(4) 0.3181(3) 0.4760(2) 0.0557(13) Uani 1 1 d . . . . .
H67A H 0.549890 0.344651 0.510066 0.084 Uiso 1 1 calc GR . . . .
H67B H 0.625443 0.317654 0.471364 0.084 Uiso 1 1 calc GR . . . .
H67C H 0.543574 0.276609 0.484023 0.084 Uiso 1 1 calc GR . . . .
C66 C 0.4195(3) 0.3450(2) 0.4242(2) 0.0474(11) Uani 1 1 d . . . . .
H66A H 0.398825 0.304521 0.435562 0.071 Uiso 1 1 calc GR . . . .
H66B H 0.390865 0.357671 0.385810 0.071 Uiso 1 1 calc GR . . . .
H66C H 0.406799 0.374311 0.456218 0.071 Uiso 1 1 calc GR . . . .
O9 O 0.2133(3) 0.29094(19) 0.45387(16) 0.0584(10) Uani 1 1 d . . . . .
C56 C 0.5716(3) 0.42089(18) 0.33647(18) 0.0302(8) Uani 1 1 d . . . . .
C2 C 0.3031(2) 0.35342(18) 0.26268(16) 0.0281(7) Uani 1 1 d . . . . .
O4 O 0.3959(2) 0.49471(14) 0.20752(17) 0.0457(7) Uani 1 1 d . . . . .
C3 C 0.3021(3) 0.41517(17) 0.24255(17) 0.0283(7) Uani 1 1 d . . . . .
C29 C 0.0155(4) 0.3129(3) 0.0735(2) 0.0543(12) Uani 1 1 d . . . . .
H29 H -0.013731 0.275087 0.069205 0.065 Uiso 1 1 calc R . . . .
C4 C 0.3891(3) 0.44001(18) 0.22388(18) 0.0309(8) Uani 1 1 d . . . . .
C40 C 0.5876(3) 0.28965(18) 0.17998(18) 0.0330(8) Uani 1 1 d . . . . .
C65 C 0.5181(3) 0.3424(2) 0.41653(18) 0.0383(9) Uani 1 1 d . . . . .
H65 H 0.529506 0.313125 0.382963 0.046 Uiso 1 1 calc R . . . .
C51 C 0.2605(3) 0.2821(2) 0.1166(2) 0.0442(10) Uani 1 1 d . . . . .
H51A H 0.228195 0.255409 0.142959 0.066 Uiso 1 1 calc GR . . . .
H51B H 0.237450 0.278708 0.074622 0.066 Uiso 1 1 calc GR . . . .
H51C H 0.255561 0.324408 0.130402 0.066 Uiso 1 1 calc GR . . . .
C64 C 0.7128(4) 0.4893(3) 0.2431(3) 0.0592(14) Uani 1 1 d . . . . .
H64A H 0.726523 0.505991 0.203369 0.089 Uiso 1 1 calc GR . . . .
H64B H 0.726122 0.445601 0.244168 0.089 Uiso 1 1 calc GR . . . .
H64C H 0.746799 0.510233 0.275173 0.089 Uiso 1 1 calc GR . . . .
C37 C 0.2530(3) 0.4739(3) 0.0827(2) 0.0558(13) Uani 1 1 d . . . . .
H37A H 0.273072 0.446298 0.115326 0.084 Uiso 1 1 calc GR . . . .
H37B H 0.284747 0.512334 0.085905 0.084 Uiso 1 1 calc GR . . . .
H37C H 0.262406 0.454975 0.043166 0.084 Uiso 1 1 calc GR . . . .
C50 C 0.3563(3) 0.26282(19) 0.11958(19) 0.0350(9) Uani 1 1 d . . . . .
H50 H 0.377999 0.265306 0.162954 0.042 Uiso 1 1 calc R . . . .
C28 C 0.0127(3) 0.3456(2) 0.1297(2) 0.0456(11) Uani 1 1 d . . . . .
C42 C 0.6321(3) 0.33220(19) 0.28488(17) 0.0313(8) Uani 1 1 d . . . . .
C30 C 0.0610(4) 0.3360(3) 0.0243(2) 0.0555(13) Uani 1 1 d . . . . .
H30 H 0.062328 0.313842 -0.012698 0.067 Uiso 1 1 calc R . . . .
C48 C 0.5063(3) 0.3839(2) 0.0057(2) 0.0417(10) Uani 1 1 d . . . . .
H48 H 0.538146 0.409362 -0.019902 0.050 Uiso 1 1 calc R . . . .
C62 C 0.6159(3) 0.4987(2) 0.2535(2) 0.0409(10) Uani 1 1 d . . . . .
H62 H 0.583043 0.470474 0.225414 0.049 Uiso 1 1 calc R . . . .
C21 C 0.2389(4) 0.5382(3) 0.3646(3) 0.0606(14) Uani 1 1 d . . . . .
H21 H 0.215883 0.534778 0.321629 0.073 Uiso 1 1 calc R . . . .
C57 C 0.5512(3) 0.4059(2) 0.39804(19) 0.0353(9) Uani 1 1 d . . . . .
C36 C 0.1554(3) 0.4867(2) 0.0885(2) 0.0453(10) Uani 1 1 d . . . . .
H36 H 0.147060 0.505871 0.129111 0.054 Uiso 1 1 calc R . . . .
C24 C -0.0235(4) 0.3969(2) 0.4010(2) 0.0497(11) Uani 1 1 d . . . . .
H24 H -0.045139 0.419033 0.363671 0.060 Uiso 1 1 calc R . . . .
C15 C 0.1117(3) 0.46397(19) 0.3827(2) 0.0361(9) Uani 1 1 d . . . . .
C49 C 0.5337(3) 0.3772(2) 0.06766(18) 0.0351(8) Uani 1 1 d . . . . .
C45 C 0.4114(3) 0.30611(18) 0.08117(18) 0.0332(8) Uani 1 1 d . . . . .
C32 C 0.1032(3) 0.4265(2) 0.08505(19) 0.0375(9) Uani 1 1 d . . . . .
C63 C 0.5881(4) 0.5653(2) 0.2369(3) 0.0521(12) Uani 1 1 d . . . . .
H63A H 0.626658 0.594207 0.258193 0.078 Uiso 1 1 calc GR . . . .
H63B H 0.529433 0.572212 0.249265 0.078 Uiso 1 1 calc GR . . . .
H63C H 0.590717 0.571366 0.192895 0.078 Uiso 1 1 calc GR . . . .
C25 C -0.0924(4) 0.4042(3) 0.4505(3) 0.0706(17) Uani 1 1 d . . . . .
H25A H -0.077573 0.377723 0.485289 0.106 Uiso 1 1 calc GR . . . .
H25B H -0.148764 0.392629 0.432991 0.106 Uiso 1 1 calc GR . . . .
H25C H -0.093918 0.446689 0.464111 0.106 Uiso 1 1 calc GR . . . .
C61 C 0.5950(3) 0.4815(2) 0.3193(2) 0.0373(9) Uani 1 1 d . . . . .
C46 C 0.3854(3) 0.3162(2) 0.01880(19) 0.0388(9) Uani 1 1 d . . . . .
H46 H 0.335008 0.297117 0.002512 0.047 Uiso 1 1 calc R . . . .
C47 C 0.4331(3) 0.3539(2) -0.01887(19) 0.0441(10) Uani 1 1 d . . . . .
H47 H 0.416098 0.359100 -0.060496 0.053 Uiso 1 1 calc R . . . .
C54 C 0.5853(4) 0.4855(3) 0.0868(3) 0.0637(16) Uani 1 1 d . . . . .
H54A H 0.577530 0.496205 0.043672 0.096 Uiso 1 1 calc GR . . . .
H54B H 0.631463 0.510241 0.105554 0.096 Uiso 1 1 calc GR . . . .
H54C H 0.532110 0.493435 0.107405 0.096 Uiso 1 1 calc GR . . . .
C33 C -0.0376(4) 0.3179(3) 0.1828(3) 0.0610(15) Uani 1 1 d . . . . .
H33 H -0.008848 0.332564 0.221574 0.073 Uiso 1 1 calc R . . . .
C60 C 0.6024(3) 0.5263(2) 0.3664(2) 0.0456(11) Uani 1 1 d . . . . .
H60 H 0.619305 0.566574 0.356716 0.055 Uiso 1 1 calc R . . . .
C58 C 0.5587(3) 0.4530(2) 0.4423(2) 0.0454(11) Uani 1 1 d . . . . .
H58 H 0.545562 0.444452 0.483199 0.054 Uiso 1 1 calc R . . . .
C53 C 0.6087(3) 0.4166(2) 0.0929(2) 0.0431(10) Uani 1 1 d . . . . .
H53 H 0.618258 0.407071 0.137129 0.052 Uiso 1 1 calc R . . . .
C31 C 0.1042(3) 0.3915(3) 0.0307(2) 0.0493(11) Uani 1 1 d . . . . .
H31 H 0.135079 0.406426 -0.002403 0.059 Uiso 1 1 calc R . . . .
C59 C 0.5851(3) 0.5118(2) 0.4269(2) 0.0509(12) Uani 1 1 d . . . . .
H59 H 0.591435 0.542069 0.457567 0.061 Uiso 1 1 calc R . . . .
C11 C 0.0157(3) 0.5139(2) 0.3054(2) 0.0417(10) Uani 1 1 d . . . . .
C27 C 0.0547(3) 0.4033(2) 0.13375(19) 0.0367(9) Uani 1 1 d . . . . .
C52 C 0.3648(4) 0.1953(2) 0.0980(3) 0.0555(13) Uani 1 1 d . . . . .
H52A H 0.328898 0.169008 0.122263 0.083 Uiso 1 1 calc GR . . . .
H52B H 0.424630 0.182328 0.103178 0.083 Uiso 1 1 calc GR . . . .
H52C H 0.346346 0.192214 0.054957 0.083 Uiso 1 1 calc GR . . . .
C26 C -0.0133(4) 0.3289(3) 0.3838(3) 0.0627(15) Uani 1 1 d . . . . .
H26A H 0.026779 0.325307 0.350986 0.094 Uiso 1 1 calc GR . . . .
H26B H -0.069031 0.312310 0.370089 0.094 Uiso 1 1 calc GR . . . .
H26C H 0.008682 0.306051 0.419406 0.094 Uiso 1 1 calc GR . . . .
C19 C 0.0992(4) 0.4126(2) 0.4809(2) 0.0540(13) Uani 1 1 d . . . . .
H19 H 0.068798 0.386707 0.506918 0.065 Uiso 1 1 calc R . . . .
C55 C 0.6940(4) 0.4042(4) 0.0606(3) 0.0691(17) Uani 1 1 d . . . . .
H55A H 0.739939 0.428844 0.079785 0.104 Uiso 1 1 calc GR . . . .
H55B H 0.686849 0.415079 0.017490 0.104 Uiso 1 1 calc GR . . . .
H55C H 0.708712 0.360907 0.064340 0.104 Uiso 1 1 calc GR . . . .
C14 C -0.0673(4) 0.4995(3) 0.1361(2) 0.0625(16) Uani 1 1 d . . . . .
H14A H -0.123572 0.513106 0.148511 0.094 Uiso 1 1 calc GR . . . .
H14B H -0.073955 0.462870 0.110812 0.094 Uiso 1 1 calc GR . . . .
H14C H -0.040744 0.531869 0.112645 0.094 Uiso 1 1 calc GR . . . .
C23 C 0.3375(4) 0.5265(4) 0.3653(3) 0.078(2) Uani 1 1 d . . . . .
H23A H 0.362657 0.535320 0.405949 0.117 Uiso 1 1 calc GR . . . .
H23B H 0.363475 0.553121 0.335429 0.117 Uiso 1 1 calc GR . . . .
H23C H 0.348269 0.483833 0.354995 0.117 Uiso 1 1 calc GR . . . .
C39 C 0.6164(4) 0.2462(2) 0.1299(2) 0.0499(12) Uani 1 1 d . . . . .
H39A H 0.638036 0.270034 0.096205 0.075 Uiso 1 1 calc GR . . . .
H39B H 0.567721 0.221436 0.115148 0.075 Uiso 1 1 calc GR . . . .
H39C H 0.661811 0.219496 0.146603 0.075 Uiso 1 1 calc GR . . . .
C13 C -0.0101(3) 0.4849(3) 0.1930(2) 0.0457(11) Uani 1 1 d . . . . .
C12 C -0.0228(3) 0.5207(3) 0.2461(2) 0.0515(12) Uani 1 1 d . . . . .
H12 H -0.062055 0.553512 0.241113 0.062 Uiso 1 1 calc R . . . .
C18 C 0.1785(4) 0.4378(3) 0.5015(2) 0.0613(15) Uani 1 1 d . . . . .
H18 H 0.201905 0.428133 0.540914 0.074 Uiso 1 1 calc R . . . .
C68 C 0.7729(4) 0.1956(4) 0.4192(5) 0.0545(11) Uani 0.62(2) 1 d . U P A 1
C69 C 0.8374(4) 0.1781(4) 0.3792(5) 0.0622(8) Uani 0.62(2) 1 d G U P A 1
H69 H 0.894846 0.190495 0.387264 0.075 Uiso 0.62(2) 1 calc R . P A 1
C70 C 0.8158(5) 0.1421(4) 0.3272(5) 0.0622(8) Uani 0.62(2) 1 d G U P A 1
H70 H 0.858936 0.130416 0.300431 0.075 Uiso 0.62(2) 1 calc R . P A 1
C71 C 0.7299(6) 0.1236(4) 0.3151(5) 0.0796(14) Uani 0.62(2) 1 d G U P A 1
H71 H 0.715512 0.099491 0.280321 0.096 Uiso 0.62(2) 1 calc R . P A 1
C72 C 0.6655(5) 0.1410(4) 0.3551(5) 0.0720(13) Uani 0.62(2) 1 d G U P A 1
H72 H 0.607996 0.128645 0.347043 0.086 Uiso 0.62(2) 1 calc R . P A 1
C73 C 0.6870(4) 0.1770(4) 0.4071(4) 0.0602(12) Uani 0.62(2) 1 d G U P A 1
H73 H 0.643905 0.188725 0.433877 0.072 Uiso 0.62(2) 1 calc R . P A 1
C17 C 0.2226(4) 0.4775(3) 0.4630(3) 0.0606(15) Uani 1 1 d . . . . .
H17 H 0.274938 0.495014 0.477717 0.073 Uiso 1 1 calc R . . . .
C16 C 0.1915(3) 0.4920(2) 0.4033(2) 0.0450(10) Uani 1 1 d . . . . .
C74 C 0.7970(12) 0.2320(7) 0.4750(7) 0.078(3) Uani 0.62(2) 1 d . U P A 1
H74A H 0.745062 0.243880 0.495357 0.117 Uiso 0.62(2) 1 calc GR . P A 1
H74B H 0.828139 0.268620 0.463326 0.117 Uiso 0.62(2) 1 calc GR . P A 1
H74C H 0.833359 0.207284 0.502693 0.117 Uiso 0.62(2) 1 calc GR . P A 1
C38 C 0.1242(4) 0.5330(3) 0.0377(3) 0.0623(14) Uani 1 1 d . . . . .
H38A H 0.156974 0.570898 0.042065 0.093 Uiso 1 1 calc GR . . . .
H38B H 0.063274 0.541670 0.041791 0.093 Uiso 1 1 calc GR . . . .
H38C H 0.132844 0.515228 -0.002450 0.093 Uiso 1 1 calc GR . . . .
C35 C -0.0361(8) 0.2473(4) 0.1848(5) 0.116(4) Uani 1 1 d . . . . .
H35A H -0.064607 0.233090 0.220973 0.175 Uiso 1 1 calc GR . . . .
H35B H 0.023245 0.232969 0.186360 0.175 Uiso 1 1 calc GR . . . .
H35C H -0.066132 0.231063 0.148216 0.175 Uiso 1 1 calc GR . . . .
C1 C 0.2277(2) 0.31811(18) 0.28192(16) 0.0275(7) Uani 1 1 d . . . . .
O6 O 0.4397(2) 0.21044(15) 0.32827(17) 0.0478(8) Uani 1 1 d . . . . .
O7 O 0.0302(3) 0.1974(2) 0.3238(3) 0.0830(15) Uani 1 1 d . . . . .
C6 C 0.3677(2) 0.21985(18) 0.32518(19) 0.0313(8) Uani 1 1 d . . . . .
C7 C 0.1008(3) 0.2129(2) 0.3221(2) 0.0464(11) Uani 1 1 d . . . . .
C9 C 0.2233(3) 0.2680(2) 0.4066(2) 0.0397(9) Uani 1 1 d . . . . .
C5 C 0.2388(3) 0.1424(2) 0.3699(2) 0.0372(9) Uani 1 1 d . . . . .
C8 C 0.2204(3) 0.1750(2) 0.2428(2) 0.0394(9) Uani 1 1 d . . . . .
C34 C -0.1305(5) 0.3414(6) 0.1819(5) 0.132(5) Uani 1 1 d . . . . .
H34A H -0.130478 0.386039 0.180848 0.198 Uiso 1 1 calc GR . . . .
H34B H -0.157995 0.327391 0.218591 0.198 Uiso 1 1 calc GR . . . .
H34C H -0.161985 0.325627 0.145798 0.198 Uiso 1 1 calc GR . . . .
C22 C 0.2218(6) 0.6043(3) 0.3872(5) 0.113(4) Uani 1 1 d . . . . .
H22A H 0.240466 0.607874 0.430168 0.169 Uiso 1 1 calc GR . . . .
H22B H 0.160443 0.613175 0.382662 0.169 Uiso 1 1 calc GR . . . .
H22C H 0.253568 0.633363 0.363049 0.169 Uiso 1 1 calc GR . . . .
C168 C 0.7673(7) 0.1889(6) 0.4008(7) 0.0545(11) Uiso 0.38(2) 1 d . U P A 2
C169 C 0.8273(7) 0.1718(6) 0.3574(9) 0.0622(8) Uiso 0.38(2) 1 d G U P A 2
H169 H 0.885853 0.182321 0.363685 0.075 Uiso 0.38(2) 1 calc R . P A 2
C170 C 0.7998(9) 0.1388(6) 0.3046(9) 0.0622(8) Uiso 0.38(2) 1 d G U P A 2
H170 H 0.840004 0.127342 0.275543 0.075 Uiso 0.38(2) 1 calc R . P A 2
C171 C 0.7123(10) 0.1231(6) 0.2952(8) 0.0796(14) Uiso 0.38(2) 1 d G U P A 2
H171 H 0.693965 0.101015 0.259829 0.096 Uiso 0.38(2) 1 calc R . P A 2
C172 C 0.6523(7) 0.1402(7) 0.3386(7) 0.0720(13) Uiso 0.38(2) 1 d G U P A 2
H172 H 0.593775 0.129668 0.332256 0.086 Uiso 0.38(2) 1 calc R . P A 2
C173 C 0.6798(7) 0.1732(7) 0.3914(7) 0.0602(12) Uiso 0.38(2) 1 d G U P A 2
H173 H 0.639623 0.184648 0.420399 0.072 Uiso 0.38(2) 1 calc R . P A 2
C174 C 0.801(2) 0.2217(15) 0.4562(14) 0.084(5) Uiso 0.38(2) 1 d . U P A 2
H17A H 0.860588 0.210676 0.464640 0.126 Uiso 0.38(2) 1 calc GR . P A 2
H17B H 0.766854 0.210282 0.490958 0.126 Uiso 0.38(2) 1 calc GR . P A 2
H17C H 0.796160 0.265807 0.449526 0.126 Uiso 0.38(2) 1 calc GR . P A 2

loop_
_atom_site_aniso_label
_atom_site_aniso_U_11
_atom_site_aniso_U_22
_atom_site_aniso_U_33
_atom_site_aniso_U_23
_atom_site_aniso_U_13
_atom_site_aniso_U_12
W1 0.03030(10) 0.02808(9) 0.03519(10) 0.00127(7) 0.00544(7) -0.00201(7)
Al1 0.0266(5) 0.0301(5) 0.0332(6) 0.0008(4) 0.0036(4) 0.0034(4)
Al2 0.0274(5) 0.0260(5) 0.0259(5) 0.0000(4) 0.0023(4) 0.0024(4)
O1 0.0263(13) 0.0290(13) 0.0388(14) -0.0001(11) 0.0051(11) -0.0011(11)
N3 0.0326(16) 0.0297(15) 0.0266(15) -0.0005(12) 0.0005(13) 0.0007(13)
O2 0.0304(14) 0.0322(14) 0.0481(16) 0.0053(12) 0.0058(12) 0.0059(12)
O3 0.0258(12) 0.0292(13) 0.0392(14) 0.0007(11) 0.0061(11) 0.0053(11)
O5 0.061(2) 0.0348(16) 0.0547(19) 0.0091(14) 0.0051(17) -0.0026(15)
N4 0.0336(16) 0.0280(15) 0.0263(15) -0.0007(12) 0.0027(13) -0.0004(13)
N1 0.0327(16) 0.0310(16) 0.0379(17) -0.0026(13) 0.0055(14) 0.0052(14)
N2 0.0328(17) 0.0420(19) 0.0362(18) 0.0021(15) 0.0012(14) 0.0049(15)
C20 0.052(3) 0.035(2) 0.039(2) -0.0048(17) 0.0067(19) 0.011(2)
C10 0.062(3) 0.050(3) 0.057(3) -0.008(2) 0.008(3) 0.021(3)
C43 0.040(2) 0.046(2) 0.035(2) 0.0015(18) -0.0058(17) 0.0068(19)
C44 0.0360(19) 0.0280(17) 0.0252(17) 0.0006(14) 0.0044(15) 0.0027(16)
C41 0.0328(19) 0.0316(19) 0.0343(19) 0.0020(15) 0.0008(16) 0.0077(16)
O8 0.068(2) 0.052(2) 0.0496(19) -0.0126(16) 0.0025(17) -0.0115(18)
C67 0.067(3) 0.063(3) 0.038(2) 0.012(2) 0.001(2) 0.000(3)
C66 0.055(3) 0.053(3) 0.034(2) -0.0023(19) 0.004(2) -0.015(2)
O9 0.068(2) 0.066(2) 0.0409(19) -0.0056(16) 0.0052(17) 0.023(2)
C56 0.0292(18) 0.0314(19) 0.0297(19) -0.0044(15) -0.0002(15) -0.0014(15)
C2 0.0263(17) 0.0337(19) 0.0245(17) -0.0016(14) 0.0038(14) 0.0015(15)
O4 0.0395(16) 0.0306(15) 0.067(2) 0.0129(14) 0.0069(15) 0.0016(13)
C3 0.0305(18) 0.0275(17) 0.0268(18) 0.0000(14) 0.0007(14) 0.0040(15)
C29 0.050(3) 0.058(3) 0.054(3) -0.004(2) -0.011(2) -0.003(2)
C4 0.0317(19) 0.0308(19) 0.0304(19) 0.0009(15) 0.0040(15) 0.0013(16)
C40 0.035(2) 0.0317(19) 0.0321(19) 0.0007(15) 0.0063(16) 0.0047(16)
C65 0.050(2) 0.042(2) 0.0232(18) 0.0013(16) 0.0055(17) -0.0051(19)
C51 0.038(2) 0.046(2) 0.048(2) 0.002(2) 0.0052(19) 0.005(2)
C64 0.056(3) 0.058(3) 0.065(3) 0.014(3) 0.018(3) 0.000(3)
C37 0.048(3) 0.071(4) 0.049(3) 0.004(2) 0.005(2) -0.014(3)
C50 0.039(2) 0.034(2) 0.032(2) -0.0014(15) -0.0004(16) 0.0004(17)
C28 0.034(2) 0.052(3) 0.050(3) 0.003(2) -0.0064(19) -0.004(2)
C42 0.0328(19) 0.0350(19) 0.0259(18) 0.0040(15) 0.0010(15) 0.0008(16)
C30 0.057(3) 0.060(3) 0.049(3) -0.010(2) -0.008(2) 0.005(3)
C48 0.051(3) 0.042(2) 0.032(2) 0.0071(17) 0.0062(19) -0.004(2)
C62 0.046(2) 0.031(2) 0.046(2) 0.0035(17) 0.006(2) -0.0058(18)
C21 0.048(3) 0.056(3) 0.078(4) -0.016(3) 0.004(3) -0.013(3)
C57 0.034(2) 0.041(2) 0.0304(19) -0.0054(16) -0.0017(16) -0.0056(17)
C36 0.052(3) 0.049(3) 0.036(2) 0.0035(19) 0.007(2) -0.004(2)
C24 0.051(3) 0.052(3) 0.047(3) -0.005(2) 0.016(2) -0.005(2)
C15 0.039(2) 0.0303(19) 0.039(2) -0.0077(16) 0.0006(17) 0.0038(17)
C49 0.039(2) 0.036(2) 0.0303(19) 0.0013(16) 0.0043(16) -0.0011(17)
C45 0.043(2) 0.0272(18) 0.0296(19) -0.0034(15) 0.0028(16) 0.0011(17)
C32 0.035(2) 0.044(2) 0.033(2) 0.0039(17) 0.0002(17) 0.0005(18)
C63 0.057(3) 0.036(2) 0.064(3) 0.009(2) 0.003(2) -0.005(2)
C25 0.061(3) 0.073(4) 0.080(4) -0.015(3) 0.030(3) -0.001(3)
C61 0.038(2) 0.034(2) 0.041(2) -0.0068(17) 0.0029(17) -0.0043(17)
C46 0.045(2) 0.041(2) 0.031(2) -0.0021(16) -0.0055(17) -0.0018(19)
C47 0.060(3) 0.045(2) 0.027(2) 0.0020(17) -0.0049(19) 0.002(2)
C54 0.081(4) 0.044(3) 0.065(3) 0.007(2) -0.013(3) -0.021(3)
C33 0.057(3) 0.068(4) 0.057(3) 0.011(3) -0.005(3) -0.026(3)
C60 0.053(3) 0.034(2) 0.049(3) -0.0115(19) 0.003(2) -0.008(2)
C58 0.049(3) 0.054(3) 0.034(2) -0.0115(19) 0.0041(19) -0.009(2)
C53 0.048(2) 0.050(3) 0.031(2) 0.0075(18) -0.0010(18) -0.012(2)
C31 0.049(3) 0.061(3) 0.038(2) -0.001(2) 0.005(2) 0.003(2)
C59 0.052(3) 0.050(3) 0.050(3) -0.022(2) -0.003(2) -0.010(2)
C11 0.039(2) 0.037(2) 0.050(3) 0.0021(19) 0.0108(19) 0.0118(19)
C27 0.035(2) 0.042(2) 0.033(2) 0.0005(17) -0.0028(17) 0.0028(18)
C52 0.063(3) 0.033(2) 0.072(3) 0.004(2) 0.024(3) 0.001(2)
C26 0.055(3) 0.050(3) 0.086(4) -0.017(3) 0.023(3) -0.009(3)
C19 0.075(4) 0.048(3) 0.039(2) -0.003(2) 0.006(2) 0.019(3)
C55 0.046(3) 0.107(5) 0.054(3) 0.001(3) 0.005(2) -0.016(3)
C14 0.049(3) 0.089(4) 0.049(3) 0.012(3) -0.002(2) 0.034(3)
C23 0.048(3) 0.110(6) 0.077(4) -0.028(4) 0.012(3) -0.013(4)
C39 0.059(3) 0.050(3) 0.041(2) -0.012(2) 0.000(2) 0.022(2)
C13 0.036(2) 0.061(3) 0.040(2) 0.011(2) 0.0036(19) 0.016(2)
C12 0.047(3) 0.056(3) 0.052(3) 0.008(2) 0.006(2) 0.027(2)
C18 0.071(4) 0.072(4) 0.040(3) -0.007(2) -0.011(3) 0.021(3)
C68 0.0545(11) 0.0545(11) 0.0545(11) 0.00001(10) 0.00235(11) -0.00001(10)
C69 0.0622(8) 0.0622(8) 0.0622(8) 0.00000(10) 0.00270(11) 0.00000(10)
C70 0.0622(8) 0.0622(8) 0.0622(8) 0.00000(7) 0.00270(8) 0.00000(7)
C71 0.0796(14) 0.0796(14) 0.0796(14) 0.00000(10) 0.00344(12) 0.00000(10)
C72 0.0720(13) 0.0720(13) 0.0720(13) 0.00001(10) 0.00311(12) -0.00001(10)
C73 0.0602(12) 0.0602(12) 0.0602(12) 0.00001(10) 0.00261(12) 0.00000(10)
C17 0.053(3) 0.069(4) 0.059(3) -0.022(3) -0.016(3) 0.008(3)
C16 0.041(2) 0.045(2) 0.049(3) -0.014(2) 0.000(2) 0.006(2)
C74 0.084(6) 0.076(7) 0.074(7) -0.010(6) 0.007(6) 0.000(6)
C38 0.075(4) 0.051(3) 0.060(3) 0.014(2) -0.004(3) -0.002(3)
C35 0.148(9) 0.085(6) 0.117(7) 0.038(5) 0.013(7) -0.040(6)
C1 0.0272(17) 0.0296(18) 0.0257(17) -0.0025(14) 0.0002(14) 0.0048(15)
O6 0.0342(17) 0.0410(17) 0.068(2) 0.0067(15) 0.0043(15) 0.0028(13)
O7 0.0326(19) 0.085(3) 0.133(4) -0.025(3) 0.019(2) -0.008(2)
C6 0.0264(18) 0.0249(17) 0.042(2) 0.0021(15) -0.0001(15) -0.0037(15)
C7 0.035(2) 0.043(2) 0.062(3) -0.008(2) 0.014(2) -0.0054(19)
C9 0.039(2) 0.036(2) 0.044(2) 0.0053(18) 0.0024(18) 0.0058(18)
C5 0.037(2) 0.036(2) 0.039(2) -0.0016(17) 0.0065(17) -0.0015(17)
C8 0.039(2) 0.036(2) 0.043(2) 0.0011(19) 0.0064(18) -0.0035(18)
C34 0.061(4) 0.197(12) 0.140(8) 0.078(8) 0.040(5) 0.001(6)
C22 0.107(7) 0.051(4) 0.185(10) -0.024(5) 0.061(7) -0.019(4)

loop_
_atom_type_symbol
_atom_type_description
_atom_type_scat_dispersion_real
_atom_type_scat_dispersion_imag
_atom_type_scat_source
C C 0.0181 0.0091 'International Tables Vol C Tables 4.2.6.8 and 6.1.1.4'
H H 0.0000 0.0000 'International Tables Vol C Tables 4.2.6.8 and 6.1.1.4'
Al Al 0.2130 0.2455 'International Tables Vol C Tables 4.2.6.8 and 6.1.1.4'
N N 0.0311 0.0180 'International Tables Vol C Tables 4.2.6.8 and 6.1.1.4'
O O 0.0492 0.0322 'International Tables Vol C Tables 4.2.6.8 and 6.1.1.4'
W W -5.4734 5.5774 'International Tables Vol C Tables 4.2.6.8 and 6.1.1.4'

loop_
_exptl_crystal_face_index_h
_exptl_crystal_face_index_k
_exptl_crystal_face_index_l
_exptl_crystal_face_perp_dist
5 -12 0 0.0371
-5 12 -1 0.1234
-1 -3 -14 0.0610
4 -7 11 0.1657
-4 12 5 0.1137
-10 -1 -2 0.0328
10 2 2 0.0082

loop_
_geom_angle_atom_site_label_1
_geom_angle_atom_site_label_2
_geom_angle_atom_site_label_3
_geom_angle
C6 W1 C1 92.69(14)
C7 W1 C1 94.61(18)
C7 W1 C6 171.95(17)
C7 W1 C9 87.97(19)
C7 W1 C8 83.14(19)
C9 W1 C1 85.32(15)
C9 W1 C6 96.02(17)
C5 W1 C1 173.84(15)
C5 W1 C6 86.12(17)
C5 W1 C7 87.0(2)
C5 W1 C9 88.79(17)
C5 W1 C8 89.29(17)
C8 W1 C1 96.81(15)
C8 W1 C6 92.63(17)
C8 W1 C9 170.99(18)
O1 Al1 N1 113.82(15)
O1 Al1 N2 117.13(16)
O2 Al1 O1 101.36(14)
O2 Al1 N1 113.63(16)
O2 Al1 N2 110.95(16)
N2 Al1 N1 100.53(17)
N3 Al2 N4 99.13(15)
N3 Al2 C4 122.48(16)
O3 Al2 N3 112.37(15)
O3 Al2 N4 114.14(14)
O3 Al2 C4 90.37(15)
N4 Al2 C4 119.14(16)
C1 O1 Al1 130.4(3)
C44 N3 Al2 122.4(3)
C40 N3 Al2 119.0(3)
C40 N3 C44 118.5(3)
C3 O2 Al1 121.4(3)
C2 O3 Al2 114.0(2)
C56 N4 Al2 120.4(3)
C42 N4 Al2 120.2(3)
C42 N4 C56 119.4(3)
C15 N1 Al1 119.0(3)
C11 N1 Al1 121.1(3)
C11 N1 C15 119.9(4)
C27 N2 Al1 119.8(3)
C13 N2 Al1 121.4(3)
C13 N2 C27 118.6(4)
C15 C20 C24 122.8(4)
C15 C20 C19 118.7(5)
C19 C20 C24 118.5(5)
C49 C44 N3 118.4(4)
C45 C44 N3 120.7(3)
C45 C44 C49 120.9(4)
C40 C41 C42 126.7(4)
C57 C56 N4 119.7(4)
C61 C56 N4 118.5(3)
C61 C56 C57 121.9(4)
O3 C2 C3 117.3(3)
O3 C2 C1 116.8(3)
C3 C2 C1 125.8(4)
O2 C3 C2 126.2(4)
O2 C3 C4 118.9(3)
C2 C3 C4 115.0(3)
C30 C29 C28 121.1(5)
O4 C4 Al2 137.0(3)
O4 C4 C3 120.0(4)
C3 C4 Al2 103.0(3)
N3 C40 C41 123.7(4)
N3 C40 C39 119.5(4)
C41 C40 C39 116.8(4)
C67 C65 C66 109.8(4)
C57 C65 C67 112.6(4)
C57 C65 C66 109.9(4)
C51 C50 C52 109.9(4)
C45 C50 C51 111.5(4)
C45 C50 C52 110.9(4)
C29 C28 C33 119.2(5)
C27 C28 C29 117.9(5)
C27 C28 C33 122.9(5)
N4 C42 C43 120.1(4)
N4 C42 C41 122.8(4)
C41 C42 C43 117.1(4)
C31 C30 C29 119.5(5)
C47 C48 C49 121.8(4)
C64 C62 C63 110.6(4)
C61 C62 C64 110.6(4)
C61 C62 C63 112.3(4)
C16 C21 C23 112.8(6)
C16 C21 C22 110.1(5)
C22 C21 C23 109.4(6)
C56 C57 C65 122.9(4)
C58 C57 C56 117.6(4)
C58 C57 C65 119.5(4)
C37 C36 C38 109.4(4)
C32 C36 C37 110.9(4)
C32 C36 C38 111.6(4)
C20 C24 C25 112.6(4)
C26 C24 C20 111.1(5)
C26 C24 C25 110.3(5)
C20 C15 N1 118.9(4)
C20 C15 C16 121.8(4)
C16 C15 N1 119.2(4)
C44 C49 C53 123.0(4)
C48 C49 C44 118.1(4)
C48 C49 C53 118.8(4)
C44 C45 C50 123.5(4)
C46 C45 C44 118.3(4)
C46 C45 C50 118.3(4)
C31 C32 C36 118.4(4)
C31 C32 C27 117.5(4)
C27 C32 C36 124.0(4)
C56 C61 C62 122.7(4)
C60 C61 C56 117.4(4)
C60 C61 C62 119.9(4)
C47 C46 C45 121.3(4)
C46 C47 C48 119.5(4)
C35 C33 C28 113.7(6)
C34 C33 C28 111.5(5)
C34 C33 C35 110.3(7)
C59 C60 C61 121.1(5)
C59 C58 C57 121.3(4)
C49 C53 C54 109.9(4)
C49 C53 C55 113.0(4)
C54 C53 C55 109.4(5)
C30 C31 C32 122.2(5)
C58 C59 C60 120.6(4)
N1 C11 C10 119.5(4)
N1 C11 C12 123.0(4)
C12 C11 C10 117.5(4)
C28 C27 N2 118.7(4)
C28 C27 C32 121.7(4)
C32 C27 N2 119.6(4)
C18 C19 C20 120.7(5)
N2 C13 C14 119.9(4)
N2 C13 C12 123.1(4)
C12 C13 C14 117.0(4)
C11 C12 C13 128.6(4)
C19 C18 C17 119.4(5)
C69 C68 C73 120.0
C69 C68 C74 119.5(8)
C73 C68 C74 120.5(8)
C68 C69 C70 120.0
C71 C70 C69 120.0
C70 C71 C72 120.0
C73 C72 C71 120.0
C72 C73 C68 120.0
C18 C17 C16 122.5(5)
C15 C16 C21 122.6(5)
C17 C16 C21 120.5(5)
C17 C16 C15 116.8(5)
O1 C1 W1 119.4(3)
O1 C1 C2 114.8(3)
C2 C1 W1 125.6(3)
O6 C6 W1 171.1(4)
O7 C7 W1 168.7(5)
O9 C9 W1 175.2(4)
O5 C5 W1 178.2(4)
O8 C8 W1 173.3(4)
C169 C168 C173 120.0
C169 C168 C174 117.4(14)
C173 C168 C174 122.6(14)
C168 C169 C170 120.0
C171 C170 C169 120.0
C170 C171 C172 120.0
C173 C172 C171 120.0
C172 C173 C168 120.0

loop_
_geom_bond_atom_site_label_1
_geom_bond_atom_site_label_2
_geom_bond_distance
W1 C1 2.233(4)
W1 C6 2.083(4)
W1 C7 2.020(5)
W1 C9 2.040(5)
W1 C5 2.000(4)
W1 C8 2.029(5)
Al1 O1 1.762(3)
Al1 O2 1.726(3)
Al1 N1 1.866(3)
Al1 N2 1.858(4)
Al2 N3 1.866(3)
Al2 O3 1.757(3)
Al2 N4 1.868(3)
Al2 C4 1.996(4)
O1 C1 1.322(5)
N3 C44 1.452(5)
N3 C40 1.342(5)
O2 C3 1.334(5)
O3 C2 1.373(5)
O5 C5 1.164(6)
N4 C56 1.453(5)
N4 C42 1.339(5)
N1 C15 1.451(6)
N1 C11 1.350(5)
N2 C27 1.465(6)
N2 C13 1.336(6)
C20 C24 1.531(7)
C20 C15 1.393(7)
C20 C19 1.397(7)
C10 C11 1.518(6)
C43 C42 1.503(5)
C44 C49 1.408(6)
C44 C45 1.404(6)
C41 C40 1.400(6)
C41 C42 1.405(6)
O8 C8 1.150(6)
C67 C65 1.523(6)
C66 C65 1.530(7)
O9 C9 1.148(6)
C56 C57 1.413(6)
C56 C61 1.404(6)
C2 C3 1.396(5)
C2 C1 1.457(5)
O4 C4 1.233(5)
C3 C4 1.507(5)
C29 C28 1.401(7)
C29 C30 1.387(8)
C40 C39 1.507(6)
C65 C57 1.515(6)
C51 C50 1.525(6)
C64 C62 1.527(7)
C37 C36 1.533(7)
C50 C45 1.524(6)
C50 C52 1.531(6)
C28 C33 1.528(7)
C28 C27 1.400(7)
C30 C31 1.369(8)
C48 C49 1.390(6)
C48 C47 1.379(7)
C62 C63 1.532(6)
C62 C61 1.514(6)
C21 C23 1.532(8)
C21 C16 1.503(8)
C21 C22 1.528(9)
C57 C58 1.393(6)
C36 C32 1.520(7)
C36 C38 1.541(7)
C24 C25 1.542(7)
C24 C26 1.518(7)
C15 C16 1.419(6)
C49 C53 1.511(6)
C45 C46 1.402(6)
C32 C31 1.393(7)
C32 C27 1.404(6)
C61 C60 1.400(6)
C46 C47 1.379(7)
C54 C53 1.528(7)
C33 C35 1.519(11)
C33 C34 1.510(10)
C60 C59 1.377(7)
C58 C59 1.371(7)
C53 C55 1.531(7)
C11 C12 1.391(7)
C19 C18 1.387(9)
C14 C13 1.511(6)
C13 C12 1.400(7)
C18 C17 1.387(9)
C68 C69 1.3900
C68 C73 1.3900
C68 C74 1.468(14)
C69 C70 1.3900
C70 C71 1.3900
C71 C72 1.3900
C72 C73 1.3900
C17 C16 1.388(8)
O6 C6 1.121(5)
O7 C7 1.134(6)
C168 C169 1.3900
C168 C173 1.3900
C168 C174 1.46(3)
C169 C170 1.3900
C170 C171 1.3900
C171 C172 1.3900
C172 C173 1.3900

loop_
_exptl_oxdiff_crystal_face_indexfrac_h
_exptl_oxdiff_crystal_face_indexfrac_k
_exptl_oxdiff_crystal_face_indexfrac_l
_exptl_oxdiff_crystal_face_x
_exptl_oxdiff_crystal_face_y
_exptl_oxdiff_crystal_face_z
5.0061 -12.0027 0.0051 -0.2166 -0.6885 0.6871
-5.0061 12.0027 -1.0053 0.2162 0.7403 -0.6376
-1.0003 -3.0008 -14.0007 0.1555 0.6087 0.8225
4.0046 -7.0015 11.0048 -0.2256 -0.9982 -0.1233
-4.0054 12.0027 4.9955 0.1229 0.4048 -0.9158
-10.0058 -1.0018 -1.9962 0.9775 0.3029 -0.0387
10.0056 2.0021 1.9956 -0.9993 -0.2558 -0.0108
